data_7106958
loop_
_publ_author_name
'Sabine Standfuss'
'Elise Abinet'
'Thomas P. Spaniol'
'Jun Okuda'

_publ_section_title
;
 Allyl complexes of scandium: synthesis and structure of neutral, cationic
 and anionic derivatives
;
_journal_name_full Chem.Commun.
_journal_page_first 11441
_journal_paper_doi 10.1039/c1cc14180e
_journal_volume 47
_journal_year 2011
_chemical_formula_moiety 'C24 H48 Mg O6, 2(C12 H20 Sc), 2(C4 H8 O)'
_chemical_formula_sum 'C56 H104 Mg O8 Sc2'
_chemical_formula_weight 1019.62
_chemical_name_systematic
;
?
;
_space_group_IT_number 14
_symmetry_cell_setting monoclinic
_symmetry_space_group_name_Hall '-P 2yn'
_symmetry_space_group_name_H-M 'P 1 21/n 1'
_atom_sites_solution_hydrogens geom
_atom_sites_solution_primary direct
_atom_sites_solution_secondary difmap
_audit_creation_method SHELXL-97
_cell_angle_alpha 90.00
_cell_angle_beta 97.444(4)
_cell_angle_gamma 90.00
_cell_formula_units_Z 2
_cell_length_a 13.0491(12)
_cell_length_b 11.3146(10)
_cell_length_c 20.4870(18)
_cell_measurement_reflns_used 2209
_cell_measurement_temperature 130(2)
_cell_measurement_theta_max 19.56
_cell_measurement_theta_min 2.39
_cell_volume 2999.3(5)
_computing_cell_refinement 'Bruker SMART (2001)'
_computing_data_collection 'Bruker SMART (2001)'
_computing_data_reduction 'Bruker SAINT+ (1999)'
_computing_molecular_graphics 'ORTEP-III (Farrugia, 1999)'
_computing_structure_refinement 'SHELXL-97 (Sheldrick, 1997)'
_computing_structure_solution 'SIR-92 (Altomare 1992)'
_diffrn_ambient_temperature 130(2)
_diffrn_measured_fraction_theta_full 0.993
_diffrn_measured_fraction_theta_max 0.964
_diffrn_measurement_device_type 'APEX Area Detector'
_diffrn_measurement_method 'omega scans'
_diffrn_radiation_monochromator 'multilayer optics'
_diffrn_radiation_source 'INCOATEC microsource'
_diffrn_radiation_type MoK\a
_diffrn_radiation_wavelength 0.71073
_diffrn_reflns_av_R_equivalents 0.2219
_diffrn_reflns_av_sigmaI/netI 0.3394
_diffrn_reflns_limit_h_max 16
_diffrn_reflns_limit_h_min -14
_diffrn_reflns_limit_k_max 14
_diffrn_reflns_limit_k_min -14
_diffrn_reflns_limit_l_max 25
_diffrn_reflns_limit_l_min -24
_diffrn_reflns_number 43819
_diffrn_reflns_theta_full 25.00
_diffrn_reflns_theta_max 26.49
_diffrn_reflns_theta_min 2.39
_exptl_absorpt_coefficient_mu 0.284
_exptl_absorpt_correction_T_max 0.9695
_exptl_absorpt_correction_T_min 0.9428
_exptl_absorpt_correction_type multi-scan
_exptl_absorpt_process_details 'Platon Mulabs'
_exptl_crystal_colour yellow
_exptl_crystal_density_diffrn 1.129
_exptl_crystal_density_method 'not measured'
_exptl_crystal_description block
_exptl_crystal_F_000 1116
_exptl_crystal_size_max 0.21
_exptl_crystal_size_mid 0.20
_exptl_crystal_size_min 0.11
_refine_diff_density_max 0.850
_refine_diff_density_min -0.464
_refine_diff_density_rms 0.078
_refine_ls_extinction_method none
_refine_ls_goodness_of_fit_ref 0.841
_refine_ls_hydrogen_treatment constr
_refine_ls_matrix_type full
_refine_ls_number_parameters 294
_refine_ls_number_reflns 6000
_refine_ls_number_restraints 21
_refine_ls_restrained_S_all 0.854
_refine_ls_R_factor_all 0.2375
_refine_ls_R_factor_gt 0.0670
_refine_ls_shift/su_max 0.001
_refine_ls_shift/su_mean 0.000
_refine_ls_structure_factor_coef Fsqd
_refine_ls_weighting_details 'calc w=1/[\s^2^(Fo^2^)+(0.0638P)^2^+0.0000P] where P=(Fo^2^+2Fc^2^)/3'
_refine_ls_weighting_scheme calc
_refine_ls_wR_factor_gt 0.1349
_refine_ls_wR_factor_ref 0.1759
_reflns_number_gt 1929
_reflns_number_total 6000
_reflns_threshold_expression >2sigma(I)
_cod_data_source_file c1cc14180e.txt
_cod_data_source_block 3c
_cod_original_sg_symbol_H-M 'P 21/n'
_cod_database_code 7106958

loop_
_symmetry_equiv_pos_as_xyz
'x, y, z'
'-x+1/2, y+1/2, -z+1/2'
'-x, -y, -z'
'x-1/2, -y-1/2, z-1/2'

loop_
_atom_site_label
_atom_site_type_symbol
_atom_site_fract_x
_atom_site_fract_y
_atom_site_fract_z
_atom_site_U_iso_or_equiv
_atom_site_adp_type
_atom_site_occupancy
_atom_site_symmetry_multiplicity
_atom_site_calc_flag
_atom_site_refinement_flags
_atom_site_disorder_assembly
_atom_site_disorder_group
Sc1 Sc 0.53537(8) 0.49308(9) 0.73557(5) 0.0229(3) Uani 1 1 d . . .
Mg1 Mg 0.5000 0.0000 0.0000 0.0187(6) Uani 1 2 d S . .
O1 O 0.6311(3) 0.1005(3) -0.00512(15) 0.0183(9) Uani 1 1 d . . .
O2 O 0.4820(3) -0.0233(3) -0.10157(14) 0.0201(9) Uani 1 1 d . . .
O3 O 0.4085(3) 0.1550(3) -0.01319(15) 0.0191(9) Uani 1 1 d . . .
C1 C 0.6751(5) 0.6258(5) 0.7134(3) 0.0365(16) Uani 1 1 d . . .
H1A H 0.6120 0.6550 0.6908 0.044 Uiso 1 1 calc R . .
H1B H 0.7161 0.6747 0.7442 0.044 Uiso 1 1 calc R . .
C2 C 0.7066(5) 0.5145(6) 0.7016(3) 0.0392(16) Uani 1 1 d . . .
H2 H 0.7702 0.4893 0.7254 0.047 Uiso 1 1 calc R . .
C3 C 0.6553(5) 0.4347(5) 0.6587(3) 0.0378(16) Uani 1 1 d . . .
H3A H 0.5913 0.4558 0.6338 0.045 Uiso 1 1 calc R . .
H3B H 0.6837 0.3584 0.6539 0.045 Uiso 1 1 calc R . .
C4 C 0.6148(5) 0.3758(5) 0.8318(3) 0.0403(17) Uani 1 1 d . . .
H4A H 0.5815 0.4431 0.8471 0.048 Uiso 1 1 calc R . .
H4B H 0.6859 0.3617 0.8465 0.048 Uiso 1 1 calc R . .
C5 C 0.5603(5) 0.2988(5) 0.7883(3) 0.0372(17) Uani 1 1 d . . .
H5 H 0.5971 0.2329 0.7745 0.045 Uiso 1 1 calc R . .
C6 C 0.4582(5) 0.3078(4) 0.7631(3) 0.0336(16) Uani 1 1 d . . .
H6A H 0.4181 0.3721 0.7755 0.040 Uiso 1 1 calc R . .
H6B H 0.4275 0.2497 0.7333 0.040 Uiso 1 1 calc R . .
C7 C 0.3972(4) 0.5138(5) 0.6568(2) 0.0323(15) Uani 1 1 d . . .
H7A H 0.3940 0.4456 0.6263 0.039 Uiso 1 1 calc R . .
H7B H 0.3329 0.5146 0.6777 0.039 Uiso 1 1 calc R . .
C8 C 0.4046(4) 0.6240(5) 0.6194(3) 0.0319(15) Uani 1 1 d . . .
H8 H 0.3880 0.6945 0.6410 0.038 Uiso 1 1 calc R . .
C9 C 0.4315(4) 0.6379(5) 0.5592(3) 0.0350(16) Uani 1 1 d . . .
H9A H 0.4491 0.5710 0.5350 0.042 Uiso 1 1 calc R . .
H9B H 0.4331 0.7147 0.5407 0.042 Uiso 1 1 calc R . .
C10 C 0.4891(4) 0.6388(4) 0.8026(3) 0.0309(15) Uani 1 1 d . . .
H10A H 0.5505 0.6640 0.8329 0.037 Uiso 1 1 calc R . .
H10B H 0.4637 0.7079 0.7756 0.037 Uiso 1 1 calc R . .
C11 C 0.4092(5) 0.5994(5) 0.8406(3) 0.0365(17) Uani 1 1 d . . .
H11 H 0.4331 0.5579 0.8799 0.044 Uiso 1 1 calc R . .
C12 C 0.3083(5) 0.6129(5) 0.8283(3) 0.0402(17) Uani 1 1 d . . .
H12A H 0.2789 0.6536 0.7898 0.048 Uiso 1 1 calc R . .
H12B H 0.2648 0.5820 0.8580 0.048 Uiso 1 1 calc R . .
C13 C 0.7356(4) 0.0550(4) -0.0080(3) 0.0274(15) Uani 1 1 d . . .
H13A H 0.7348 -0.0062 -0.0426 0.033 Uiso 1 1 calc R . .
H13B H 0.7643 0.0200 0.0347 0.033 Uiso 1 1 calc R . .
C14 C 0.7988(5) 0.1594(5) -0.0239(3) 0.0389(16) Uani 1 1 d . . .
H14A H 0.7946 0.1713 -0.0720 0.047 Uiso 1 1 calc R . .
H14B H 0.8721 0.1499 -0.0051 0.047 Uiso 1 1 calc R . .
C15 C 0.7495(4) 0.2602(5) 0.0081(3) 0.0347(16) Uani 1 1 d . . .
H15A H 0.7629 0.3363 -0.0130 0.042 Uiso 1 1 calc R . .
H15B H 0.7753 0.2648 0.0557 0.042 Uiso 1 1 calc R . .
C16 C 0.6365(4) 0.2297(4) -0.0027(3) 0.0267(15) Uani 1 1 d . . .
H16A H 0.6013 0.2605 0.0338 0.032 Uiso 1 1 calc R . .
H16B H 0.6032 0.2642 -0.0446 0.032 Uiso 1 1 calc R . .
C17 C 0.5561(4) 0.0127(4) -0.1446(2) 0.0236(13) Uani 1 1 d . . .
H17A H 0.6233 -0.0271 -0.1318 0.028 Uiso 1 1 calc R . .
H17B H 0.5671 0.0993 -0.1419 0.028 Uiso 1 1 calc R . .
C18 C 0.5116(4) -0.0226(4) -0.2137(2) 0.0221(14) Uani 1 1 d . . .
H18A H 0.5276 0.0372 -0.2462 0.027 Uiso 1 1 calc R . .
H18B H 0.5385 -0.1003 -0.2257 0.027 Uiso 1 1 calc R . .
C19 C 0.3966(4) -0.0284(4) -0.2101(2) 0.0262(15) Uani 1 1 d . . .
H19A H 0.3647 0.0510 -0.2154 0.031 Uiso 1 1 calc R . .
H19B H 0.3616 -0.0819 -0.2441 0.031 Uiso 1 1 calc R . .
C20 C 0.3917(4) -0.0763(4) -0.1419(2) 0.0218(13) Uani 1 1 d . . .
H20A H 0.3267 -0.0524 -0.1255 0.026 Uiso 1 1 calc R . .
H20B H 0.3964 -0.1636 -0.1415 0.026 Uiso 1 1 calc R . .
C21 C 0.3656(4) 0.2051(4) -0.0770(2) 0.0232(14) Uani 1 1 d . . .
H21A H 0.3135 0.1511 -0.1004 0.028 Uiso 1 1 calc R . .
H21B H 0.4209 0.2185 -0.1049 0.028 Uiso 1 1 calc R . .
C22 C 0.3160(4) 0.3213(4) -0.0613(2) 0.0303(15) Uani 1 1 d . . .
H22A H 0.3267 0.3823 -0.0943 0.036 Uiso 1 1 calc R . .
H22B H 0.2410 0.3113 -0.0599 0.036 Uiso 1 1 calc R . .
C23 C 0.3711(4) 0.3544(4) 0.0060(2) 0.0277(15) Uani 1 1 d . . .
H23A H 0.4385 0.3926 0.0027 0.033 Uiso 1 1 calc R . .
H23B H 0.3283 0.4074 0.0298 0.033 Uiso 1 1 calc R . .
C24 C 0.3846(5) 0.2354(4) 0.0383(2) 0.0290(15) Uani 1 1 d . . .
H24A H 0.4418 0.2371 0.0752 0.035 Uiso 1 1 calc R . .
H24B H 0.3204 0.2108 0.0556 0.035 Uiso 1 1 calc R . .
O4 O 0.1426(3) 0.4922(3) 0.07118(17) 0.0449(11) Uani 1 1 d D . .
C25A C 0.0732(6) 0.5653(9) 0.1027(6) 0.0269(10) Uiso 0.708(8) 1 d PD A 1
H25A H 0.0612 0.6417 0.0793 0.032 Uiso 0.708(8) 1 calc PR A 1
H25B H 0.1018 0.5812 0.1490 0.032 Uiso 0.708(8) 1 calc PR A 1
C26A C -0.0250(6) 0.4959(6) 0.0992(4) 0.0269(10) Uiso 0.708(8) 1 d PD A 1
H26A H -0.0731 0.5175 0.0597 0.032 Uiso 0.708(8) 1 calc PR A 1
H26B H -0.0595 0.5094 0.1389 0.032 Uiso 0.708(8) 1 calc PR A 1
C27A C 0.0114(6) 0.3627(6) 0.0955(4) 0.0269(10) Uiso 0.708(8) 1 d PD A 1
H27A H -0.0234 0.3234 0.0555 0.032 Uiso 0.708(8) 1 calc PR A 1
H27B H -0.0032 0.3178 0.1347 0.032 Uiso 0.708(8) 1 calc PR A 1
C28A C 0.1328(6) 0.3734(6) 0.0931(4) 0.0269(10) Uiso 0.708(8) 1 d PD A 1
H28A H 0.1723 0.3609 0.1372 0.032 Uiso 0.708(8) 1 calc PR A 1
H28B H 0.1564 0.3161 0.0617 0.032 Uiso 0.708(8) 1 calc PR A 1
C25B C 0.0924(14) 0.578(2) 0.1074(15) 0.0269(10) Uiso 0.292(8) 1 d PD A 2
H25C H 0.0983 0.6577 0.0883 0.032 Uiso 0.292(8) 1 calc PR A 2
H25D H 0.1245 0.5798 0.1539 0.032 Uiso 0.292(8) 1 calc PR A 2
C26B C -0.0241(14) 0.5405(14) 0.1029(11) 0.0269(10) Uiso 0.292(8) 1 d PD A 2
H26C H -0.0604 0.5894 0.1328 0.032 Uiso 0.292(8) 1 calc PR A 2
H26D H -0.0591 0.5506 0.0574 0.032 Uiso 0.292(8) 1 calc PR A 2
C27B C -0.0250(13) 0.4074(15) 0.1237(9) 0.0269(10) Uiso 0.292(8) 1 d PD A 2
H27C H -0.0809 0.3607 0.0985 0.032 Uiso 0.292(8) 1 calc PR A 2
H27D H -0.0242 0.3955 0.1717 0.032 Uiso 0.292(8) 1 calc PR A 2
C28B C 0.0880(14) 0.3889(14) 0.0986(10) 0.0269(10) Uiso 0.292(8) 1 d PD A 2
H28C H 0.1351 0.3569 0.1362 0.032 Uiso 0.292(8) 1 calc PR A 2
H28D H 0.0799 0.3268 0.0643 0.032 Uiso 0.292(8) 1 calc PR A 2

loop_
_atom_site_aniso_label
_atom_site_aniso_U_11
_atom_site_aniso_U_22
_atom_site_aniso_U_33
_atom_site_aniso_U_23
_atom_site_aniso_U_13
_atom_site_aniso_U_12
Sc1 0.0292(7) 0.0205(6) 0.0184(5) 0.0011(5) 0.0002(5) -0.0038(6)
Mg1 0.0244(15) 0.0180(13) 0.0129(12) 0.0010(12) -0.0004(11) 0.0001(13)
O1 0.019(2) 0.017(2) 0.019(2) 0.0023(16) 0.0033(17) 0.0030(17)
O2 0.020(2) 0.025(2) 0.0144(19) 0.0004(16) -0.0008(17) -0.0079(17)
O3 0.029(2) 0.0151(19) 0.0123(19) -0.0032(16) -0.0016(17) 0.0002(17)
C1 0.028(4) 0.041(4) 0.040(4) -0.008(3) 0.002(3) -0.017(3)
C2 0.032(4) 0.047(4) 0.040(4) 0.004(4) 0.010(3) 0.004(4)
C3 0.040(4) 0.034(4) 0.042(4) -0.002(3) 0.018(3) 0.001(3)
C4 0.042(4) 0.037(4) 0.040(4) 0.026(3) -0.004(3) 0.007(3)
C5 0.055(5) 0.019(3) 0.037(4) 0.015(3) 0.006(4) 0.002(3)
C6 0.048(5) 0.015(3) 0.038(4) 0.004(3) 0.008(3) -0.007(3)
C7 0.026(4) 0.036(4) 0.034(3) 0.005(3) 0.002(3) -0.001(3)
C8 0.028(4) 0.036(4) 0.029(4) -0.006(3) -0.008(3) 0.003(3)
C9 0.034(4) 0.030(4) 0.039(4) 0.007(3) -0.001(3) 0.001(3)
C10 0.042(4) 0.020(3) 0.030(3) -0.004(3) 0.001(3) -0.005(3)
C11 0.053(5) 0.026(4) 0.029(4) -0.007(3) -0.004(4) 0.009(3)
C12 0.055(5) 0.032(4) 0.033(4) -0.008(3) 0.004(4) -0.004(4)
C13 0.031(4) 0.027(3) 0.023(3) 0.002(3) -0.001(3) -0.002(3)
C14 0.041(4) 0.037(4) 0.041(4) -0.001(3) 0.013(3) -0.012(3)
C15 0.030(4) 0.023(3) 0.051(4) -0.008(3) 0.003(3) -0.010(3)
C16 0.036(4) 0.010(3) 0.031(4) 0.000(3) -0.008(3) 0.000(3)
C17 0.030(4) 0.021(3) 0.020(3) 0.005(3) 0.005(3) -0.003(3)
C18 0.037(4) 0.019(3) 0.010(3) 0.003(2) 0.004(2) -0.003(3)
C19 0.036(4) 0.029(3) 0.012(3) -0.002(3) -0.004(3) -0.007(3)
C20 0.019(3) 0.025(3) 0.020(3) -0.001(3) -0.003(3) 0.001(3)
C21 0.032(4) 0.017(3) 0.018(3) 0.006(2) -0.006(3) 0.004(3)
C22 0.035(4) 0.020(3) 0.034(4) 0.003(3) -0.003(3) 0.004(3)
C23 0.035(4) 0.015(3) 0.031(3) -0.007(3) -0.003(3) 0.008(3)
C24 0.041(4) 0.019(3) 0.027(3) -0.007(3) 0.005(3) 0.011(3)
O4 0.048(3) 0.050(3) 0.037(2) 0.005(2) 0.010(2) -0.001(2)

loop_
_atom_type_symbol
_atom_type_description
_atom_type_scat_dispersion_real
_atom_type_scat_dispersion_imag
_atom_type_scat_source
C C 0.0033 0.0016 'International Tables Vol C Tables 4.2.6.8 and 6.1.1.4'
H H 0.0000 0.0000 'International Tables Vol C Tables 4.2.6.8 and 6.1.1.4'
O O 0.0106 0.0060 'International Tables Vol C Tables 4.2.6.8 and 6.1.1.4'
Mg Mg 0.0486 0.0363 'International Tables Vol C Tables 4.2.6.8 and 6.1.1.4'
Sc Sc 0.2519 0.3716 'International Tables Vol C Tables 4.2.6.8 and 6.1.1.4'

loop_
_geom_angle_atom_site_label_1
_geom_angle_atom_site_label_2
_geom_angle_atom_site_label_3
_geom_angle
_geom_angle_site_symmetry_1
_geom_angle_site_symmetry_3
C7 Sc1 C10 96.1(2) . .
C7 Sc1 C6 86.5(2) . .
C10 Sc1 C6 109.6(2) . .
C7 Sc1 C2 117.4(2) . .
C10 Sc1 C2 115.1(2) . .
C6 Sc1 C2 125.2(2) . .
C7 Sc1 C1 110.2(2) . .
C10 Sc1 C1 86.0(2) . .
C6 Sc1 C1 156.2(2) . .
C2 Sc1 C1 32.24(17) . .
C7 Sc1 C3 94.9(2) . .
C10 Sc1 C3 145.5(2) . .
C6 Sc1 C3 103.63(19) . .
C2 Sc1 C3 32.63(18) . .
C1 Sc1 C3 59.56(19) . .
C7 Sc1 C5 117.0(2) . .
C10 Sc1 C5 114.4(2) . .
C6 Sc1 C5 32.59(18) . .
C2 Sc1 C5 98.1(2) . .
C1 Sc1 C5 124.9(2) . .
C3 Sc1 C5 89.0(2) . .
C7 Sc1 C4 146.0(2) . .
C10 Sc1 C4 91.4(2) . .
C6 Sc1 C4 59.82(19) . .
C2 Sc1 C4 88.6(2) . .
C1 Sc1 C4 103.3(2) . .
C3 Sc1 C4 97.5(2) . .
C5 Sc1 C4 32.34(17) . .
O1 Mg1 O1 180.0(2) . 3_655
O1 Mg1 O2 90.32(12) . .
O1 Mg1 O2 89.68(12) 3_655 .
O1 Mg1 O2 89.68(12) . 3_655
O1 Mg1 O2 90.32(12) 3_655 3_655
O2 Mg1 O2 180.00(18) . 3_655
O1 Mg1 O3 90.30(13) . 3_655
O1 Mg1 O3 89.70(13) 3_655 3_655
O2 Mg1 O3 90.65(12) . 3_655
O2 Mg1 O3 89.35(12) 3_655 3_655
O1 Mg1 O3 89.70(13) . .
O1 Mg1 O3 90.30(13) 3_655 .
O2 Mg1 O3 89.35(12) . .
O2 Mg1 O3 90.65(12) 3_655 .
O3 Mg1 O3 180.00(15) 3_655 .
C16 O1 C13 108.1(4) . .
C16 O1 Mg1 125.7(3) . .
C13 O1 Mg1 126.1(3) . .
C17 O2 C20 108.7(3) . .
C17 O2 Mg1 125.1(3) . .
C20 O2 Mg1 126.1(3) . .
C24 O3 C21 108.2(3) . .
C24 O3 Mg1 126.4(3) . .
C21 O3 Mg1 125.2(3) . .
C2 C1 Sc1 73.3(3) . .
C2 C1 H1A 120.0 . .
Sc1 C1 H1A 71.6 . .
C2 C1 H1B 120.0 . .
Sc1 C1 H1B 127.0 . .
H1A C1 H1B 120.0 . .
C1 C2 C3 126.2(6) . .
C1 C2 Sc1 74.4(3) . .
C3 C2 Sc1 74.2(3) . .
C1 C2 H2 116.9 . .
C3 C2 H2 116.9 . .
Sc1 C2 H2 126.6 . .
C2 C3 Sc1 73.1(3) . .
C2 C3 H3A 120.0 . .
Sc1 C3 H3A 71.8 . .
C2 C3 H3B 120.0 . .
Sc1 C3 H3B 127.0 . .
H3A C3 H3B 120.0 . .
C5 C4 Sc1 72.4(3) . .
C5 C4 H4A 120.0 . .
Sc1 C4 H4A 70.9 . .
C5 C4 H4B 120.0 . .
Sc1 C4 H4B 129.0 . .
H4A C4 H4B 120.0 . .
C6 C5 C4 126.4(6) . .
C6 C5 Sc1 72.5(3) . .
C4 C5 Sc1 75.3(3) . .
C6 C5 H5 116.8 . .
C4 C5 H5 116.8 . .
Sc1 C5 H5 127.9 . .
C5 C6 Sc1 74.9(3) . .
C5 C6 H6A 120.0 . .
Sc1 C6 H6A 70.1 . .
C5 C6 H6B 120.0 . .
Sc1 C6 H6B 127.0 . .
H6A C6 H6B 120.0 . .
C8 C7 Sc1 111.0(4) . .
C8 C7 H7A 109.4 . .
Sc1 C7 H7A 109.4 . .
C8 C7 H7B 109.4 . .
Sc1 C7 H7B 109.4 . .
H7A C7 H7B 108.0 . .
C9 C8 C7 128.5(5) . .
C9 C8 H8 115.7 . .
C7 C8 H8 115.7 . .
C8 C9 H9A 120.0 . .
C8 C9 H9B 120.0 . .
H9A C9 H9B 120.0 . .
C11 C10 Sc1 111.5(3) . .
C11 C10 H10A 109.3 . .
Sc1 C10 H10A 109.3 . .
C11 C10 H10B 109.3 . .
Sc1 C10 H10B 109.3 . .
H10A C10 H10B 108.0 . .
C12 C11 C10 129.3(6) . .
C12 C11 H11 115.4 . .
C10 C11 H11 115.4 . .
C11 C12 H12A 120.0 . .
C11 C12 H12B 120.0 . .
H12A C12 H12B 120.0 . .
O1 C13 C14 105.8(4) . .
O1 C13 H13A 110.6 . .
C14 C13 H13A 110.6 . .
O1 C13 H13B 110.6 . .
C14 C13 H13B 110.6 . .
H13A C13 H13B 108.7 . .
C13 C14 C15 103.0(5) . .
C13 C14 H14A 111.2 . .
C15 C14 H14A 111.2 . .
C13 C14 H14B 111.2 . .
C15 C14 H14B 111.2 . .
H14A C14 H14B 109.1 . .
C14 C15 C16 103.3(4) . .
C14 C15 H15A 111.1 . .
C16 C15 H15A 111.1 . .
C14 C15 H15B 111.1 . .
C16 C15 H15B 111.1 . .
H15A C15 H15B 109.1 . .
O1 C16 C15 106.0(4) . .
O1 C16 H16A 110.5 . .
C15 C16 H16A 110.5 . .
O1 C16 H16B 110.5 . .
C15 C16 H16B 110.5 . .
H16A C16 H16B 108.7 . .
O2 C17 C18 106.8(4) . .
O2 C17 H17A 110.4 . .
C18 C17 H17A 110.4 . .
O2 C17 H17B 110.4 . .
C18 C17 H17B 110.4 . .
H17A C17 H17B 108.6 . .
C19 C18 C17 103.2(4) . .
C19 C18 H18A 111.1 . .
C17 C18 H18A 111.1 . .
C19 C18 H18B 111.1 . .
C17 C18 H18B 111.1 . .
H18A C18 H18B 109.1 . .
C20 C19 C18 102.9(4) . .
C20 C19 H19A 111.2 . .
C18 C19 H19A 111.2 . .
C20 C19 H19B 111.2 . .
C18 C19 H19B 111.2 . .
H19A C19 H19B 109.1 . .
O2 C20 C19 104.2(4) . .
O2 C20 H20A 110.9 . .
C19 C20 H20A 110.9 . .
O2 C20 H20B 110.9 . .
C19 C20 H20B 110.9 . .
H20A C20 H20B 108.9 . .
O3 C21 C22 105.6(4) . .
O3 C21 H21A 110.6 . .
C22 C21 H21A 110.6 . .
O3 C21 H21B 110.6 . .
C22 C21 H21B 110.6 . .
H21A C21 H21B 108.8 . .
C23 C22 C21 104.0(4) . .
C23 C22 H22A 111.0 . .
C21 C22 H22A 111.0 . .
C23 C22 H22B 111.0 . .
C21 C22 H22B 111.0 . .
H22A C22 H22B 109.0 . .
C24 C23 C22 101.2(4) . .
C24 C23 H23A 111.5 . .
C22 C23 H23A 111.5 . .
C24 C23 H23B 111.5 . .
C22 C23 H23B 111.5 . .
H23A C23 H23B 109.3 . .
O3 C24 C23 105.3(4) . .
O3 C24 H24A 110.7 . .
C23 C24 H24A 110.7 . .
O3 C24 H24B 110.7 . .
C23 C24 H24B 110.7 . .
H24A C24 H24B 108.8 . .
C28A O4 C25B 114.2(13) . .
C28A O4 C25A 108.2(7) . .
C25B O4 C28B 93.6(13) . .
C25A O4 C28B 85.6(9) . .
O4 C25A C26A 105.1(6) . .
O4 C25A H25A 110.7 . .
C26A C25A H25A 110.7 . .
O4 C25A H25B 110.7 . .
C26A C25A H25B 110.7 . .
H25A C25A H25B 108.8 . .
C25A C26A C27A 104.0(7) . .
C25A C26A H26A 111.0 . .
C27A C26A H26A 111.0 . .
C25A C26A H26B 111.0 . .
C27A C26A H26B 111.0 . .
H26A C26A H26B 109.0 . .
C26A C27A C28A 103.5(6) . .
C26A C27A H27A 111.1 . .
C28A C27A H27A 111.1 . .
C26A C27A H27B 111.1 . .
C28A C27A H27B 111.1 . .
H27A C27A H27B 109.0 . .
O4 C28A C27A 102.2(5) . .
O4 C28A H28A 111.3 . .
C27A C28A H28A 111.3 . .
O4 C28A H28B 111.3 . .
C27A C28A H28B 111.3 . .
H28A C28A H28B 109.2 . .
O4 C25B C26B 106.8(13) . .
O4 C25B H25C 110.4 . .
C26B C25B H25C 110.4 . .
O4 C25B H25D 110.4 . .
C26B C25B H25D 110.4 . .
H25C C25B H25D 108.6 . .
C27B C26B C25B 106.6(17) . .
C27B C26B H26C 110.4 . .
C25B C26B H26C 110.4 . .
C27B C26B H26D 110.4 . .
C25B C26B H26D 110.4 . .
H26C C26B H26D 108.6 . .
C26B C27B C28B 89.9(12) . .
C26B C27B H27C 113.7 . .
C28B C27B H27C 113.7 . .
C26B C27B H27D 113.7 . .
C28B C27B H27D 113.7 . .
H27C C27B H27D 110.9 . .
O4 C28B C27B 120.3(11) . .
O4 C28B H28C 107.2 . .
C27B C28B H28C 107.2 . .
O4 C28B H28D 107.2 . .
C27B C28B H28D 107.2 . .
H28C C28B H28D 106.9 . .

loop_
_geom_bond_atom_site_label_1
_geom_bond_atom_site_label_2
_geom_bond_distance
_geom_bond_site_symmetry_2
Sc1 C7 2.271(5) .
Sc1 C10 2.277(5) .
Sc1 C6 2.424(5) .
Sc1 C2 2.436(6) .
Sc1 C1 2.450(5) .
Sc1 C3 2.450(6) .
Sc1 C5 2.453(5) .
Sc1 C4 2.488(5) .
Mg1 O1 2.067(3) .
Mg1 O1 2.067(3) 3_655
Mg1 O2 2.080(3) .
Mg1 O2 2.080(3) 3_655
Mg1 O3 2.120(3) 3_655
Mg1 O3 2.120(3) .
O1 C16 1.465(5) .
O1 C13 1.466(6) .
O2 C17 1.449(6) .
O2 C20 1.476(5) .
O3 C24 1.457(5) .
O3 C21 1.467(5) .
C1 C2 1.356(7) .
C1 H1A 0.9500 .
C1 H1B 0.9500 .
C2 C3 1.373(7) .
C2 H2 0.9500 .
C3 H3A 0.9500 .
C3 H3B 0.9500 .
C4 C5 1.376(7) .
C4 H4A 0.9500 .
C4 H4B 0.9500 .
C5 C6 1.368(8) .
C5 H5 0.9500 .
C6 H6A 0.9500 .
C6 H6B 0.9500 .
C7 C8 1.472(7) .
C7 H7A 0.9900 .
C7 H7B 0.9900 .
C8 C9 1.335(7) .
C8 H8 0.9500 .
C9 H9A 0.9500 .
C9 H9B 0.9500 .
C10 C11 1.450(7) .
C10 H10A 0.9900 .
C10 H10B 0.9900 .
C11 C12 1.318(8) .
C11 H11 0.9500 .
C12 H12A 0.9500 .
C12 H12B 0.9500 .
C13 C14 1.500(7) .
C13 H13A 0.9900 .
C13 H13B 0.9900 .
C14 C15 1.501(7) .
C14 H14A 0.9900 .
C14 H14B 0.9900 .
C15 C16 1.502(7) .
C15 H15A 0.9900 .
C15 H15B 0.9900 .
C16 H16A 0.9900 .
C16 H16B 0.9900 .
C17 C18 1.514(6) .
C17 H17A 0.9900 .
C17 H17B 0.9900 .
C18 C19 1.513(7) .
C18 H18A 0.9900 .
C18 H18B 0.9900 .
C19 C20 1.507(6) .
C19 H19A 0.9900 .
C19 H19B 0.9900 .
C20 H20A 0.9900 .
C20 H20B 0.9900 .
C21 C22 1.518(6) .
C21 H21A 0.9900 .
C21 H21B 0.9900 .
C22 C23 1.516(6) .
C22 H22A 0.9900 .
C22 H22B 0.9900 .
C23 C24 1.501(6) .
C23 H23A 0.9900 .
C23 H23B 0.9900 .
C24 H24A 0.9900 .
C24 H24B 0.9900 .
O4 C28A 1.428(7) .
O4 C25B 1.432(14) .
O4 C25A 1.439(8) .
O4 C28B 1.514(13) .
C25A C26A 1.497(9) .
C25A H25A 0.9900 .
C25A H25B 0.9900 .
C26A C27A 1.584(8) .
C26A H26A 0.9900 .
C26A H26B 0.9900 .
C27A C28A 1.595(9) .
C27A H27A 0.9900 .
C27A H27B 0.9900 .
C28A H28A 0.9900 .
C28A H28B 0.9900 .
C25B C26B 1.571(14) .
C25B H25C 0.9900 .
C25B H25D 0.9900 .
C26B C27B 1.566(14) .
C26B H26C 0.9900 .
C26B H26D 0.9900 .
C27B C28B 1.636(14) .
C27B H27C 0.9900 .
C27B H27D 0.9900 .
C28B H28C 0.9900 .
C28B H28D 0.9900 .

loop_
_geom_torsion_atom_site_label_1
_geom_torsion_atom_site_label_2
_geom_torsion_atom_site_label_3
_geom_torsion_atom_site_label_4
_geom_torsion
_geom_torsion_site_symmetry_1
O2 Mg1 O1 C16 101.0(3) .
O2 Mg1 O1 C16 -79.0(3) 3_655
O3 Mg1 O1 C16 -168.3(3) 3_655
O3 Mg1 O1 C16 11.7(3) .
O2 Mg1 O1 C13 -82.6(3) .
O2 Mg1 O1 C13 97.4(3) 3_655
O3 Mg1 O1 C13 8.0(3) 3_655
O3 Mg1 O1 C13 -172.0(3) .
O1 Mg1 O2 C17 7.7(4) .
O1 Mg1 O2 C17 -172.3(4) 3_655
O3 Mg1 O2 C17 -82.6(4) 3_655
O3 Mg1 O2 C17 97.4(4) .
O1 Mg1 O2 C20 -170.9(3) .
O1 Mg1 O2 C20 9.1(3) 3_655
O3 Mg1 O2 C20 98.8(3) 3_655
O3 Mg1 O2 C20 -81.2(3) .
O1 Mg1 O3 C24 -86.6(4) .
O1 Mg1 O3 C24 93.4(4) 3_655
O2 Mg1 O3 C24 -176.9(4) .
O2 Mg1 O3 C24 3.1(4) 3_655
O1 Mg1 O3 C21 87.8(4) .
O1 Mg1 O3 C21 -92.2(4) 3_655
O2 Mg1 O3 C21 -2.6(4) .
O2 Mg1 O3 C21 177.4(4) 3_655
C7 Sc1 C1 C2 -109.5(4) .
C10 Sc1 C1 C2 155.5(4) .
C6 Sc1 C1 C2 23.1(7) .
C3 Sc1 C1 C2 -25.9(3) .
C5 Sc1 C1 C2 38.3(4) .
C4 Sc1 C1 C2 65.0(4) .
Sc1 C1 C2 C3 56.4(6) .
C7 Sc1 C2 C1 84.8(4) .
C10 Sc1 C2 C1 -27.2(4) .
C6 Sc1 C2 C1 -168.8(3) .
C3 Sc1 C2 C1 135.7(5) .
C5 Sc1 C2 C1 -149.1(4) .
C4 Sc1 C2 C1 -118.1(4) .
C7 Sc1 C2 C3 -50.9(4) .
C10 Sc1 C2 C3 -162.9(3) .
C6 Sc1 C2 C3 55.5(4) .
C1 Sc1 C2 C3 -135.7(5) .
C5 Sc1 C2 C3 75.2(4) .
C4 Sc1 C2 C3 106.2(4) .
C1 C2 C3 Sc1 -56.5(6) .
C7 Sc1 C3 C2 136.3(4) .
C10 Sc1 C3 C2 28.1(6) .
C6 Sc1 C3 C2 -136.1(4) .
C1 Sc1 C3 C2 25.6(3) .
C5 Sc1 C3 C2 -106.8(4) .
C4 Sc1 C3 C2 -75.5(4) .
C7 Sc1 C4 C5 34.3(6) .
C10 Sc1 C4 C5 137.3(4) .
C6 Sc1 C4 C5 25.4(4) .
C2 Sc1 C4 C5 -107.6(4) .
C1 Sc1 C4 C5 -136.5(4) .
C3 Sc1 C4 C5 -76.1(4) .
Sc1 C4 C5 C6 -54.6(5) .
C7 Sc1 C5 C6 -22.7(4) .
C10 Sc1 C5 C6 88.5(4) .
C2 Sc1 C5 C6 -149.1(4) .
C1 Sc1 C5 C6 -168.7(3) .
C3 Sc1 C5 C6 -117.7(4) .
C4 Sc1 C5 C6 136.6(6) .
C7 Sc1 C5 C4 -159.3(4) .
C10 Sc1 C5 C4 -48.1(4) .
C6 Sc1 C5 C4 -136.6(6) .
C2 Sc1 C5 C4 74.3(4) .
C1 Sc1 C5 C4 54.8(4) .
C3 Sc1 C5 C4 105.7(4) .
C4 C5 C6 Sc1 55.7(5) .
C7 Sc1 C6 C5 159.8(4) .
C10 Sc1 C6 C5 -105.0(4) .
C2 Sc1 C6 C5 38.4(4) .
C1 Sc1 C6 C5 23.6(7) .
C3 Sc1 C6 C5 65.6(4) .
C4 Sc1 C6 C5 -25.2(3) .
C10 Sc1 C7 C8 71.3(4) .
C6 Sc1 C7 C8 -179.3(4) .
C2 Sc1 C7 C8 -51.1(5) .
C1 Sc1 C7 C8 -16.6(5) .
C3 Sc1 C7 C8 -75.9(4) .
C5 Sc1 C7 C8 -167.3(4) .
C4 Sc1 C7 C8 172.9(4) .
Sc1 C7 C8 C9 103.2(6) .
C7 Sc1 C10 C11 78.5(4) .
C6 Sc1 C10 C11 -10.0(5) .
C2 Sc1 C10 C11 -157.4(4) .
C1 Sc1 C10 C11 -171.6(4) .
C3 Sc1 C10 C11 -173.7(4) .
C5 Sc1 C10 C11 -44.9(5) .
C4 Sc1 C10 C11 -68.3(4) .
Sc1 C10 C11 C12 -95.9(6) .
C16 O1 C13 C14 -13.5(5) .
Mg1 O1 C13 C14 169.7(3) .
O1 C13 C14 C15 31.5(5) .
C13 C14 C15 C16 -37.1(6) .
C13 O1 C16 C15 -10.1(5) .
Mg1 O1 C16 C15 166.8(3) .
C14 C15 C16 O1 29.5(6) .
C20 O2 C17 C18 -1.7(5) .
Mg1 O2 C17 C18 179.5(3) .
O2 C17 C18 C19 23.8(5) .
C17 C18 C19 C20 -36.2(5) .
C17 O2 C20 C19 -21.2(5) .
Mg1 O2 C20 C19 157.6(3) .
C18 C19 C20 O2 35.5(5) .
C24 O3 C21 C22 1.0(5) .
Mg1 O3 C21 C22 -174.3(3) .
O3 C21 C22 C23 22.9(5) .
C21 C22 C23 C24 -37.1(5) .
C21 O3 C24 C23 -24.9(5) .
Mg1 O3 C24 C23 150.3(3) .
C22 C23 C24 O3 38.2(5) .
C28A O4 C25A C26A -42.9(10) .
C25B O4 C25A C26A -165(10) .
C28B O4 C25A C26A -32.9(11) .
O4 C25A C26A C27A 26.1(11) .
C25A C26A C27A C28A -3.2(9) .
C25B O4 C28A C27A 50.0(12) .
C25A O4 C28A C27A 39.2(8) .
C28B O4 C28A C27A 14(2) .
C26A C27A C28A O4 -20.7(7) .
C28A O4 C25B C26B -57(2) .
C25A O4 C25B C26B 5(8) .
C28B O4 C25B C26B -43(2) .
O4 C25B C26B C27B 51(3) .
C25B C26B C27B C28B -27.3(19) .
C28A O4 C28B C27B 174(4) .
C25B O4 C28B C27B 26(2) .
C25A O4 C28B C27B 17.7(16) .
C26B C27B C28B O4 2(2) .
